data_7005809
loop_
_publ_author_name
'Newman, Christopher P.'
'Casey-Green, Katherine'
'Clarkson, Guy J.'
'Cave, Gareth W. V.'
'Errington, W.'
'Rourke, Jonathan P.'

_publ_section_title
;
 Cyclometallated platinum(II) complexes: oxidation to, and C-H
 activation by, platinum(IV).
;
_journal_issue 29
_journal_name_full 'Dalton transactions (Cambridge, England : 2003)'
_journal_page_first 3170
_journal_page_last 3182
_journal_paper_doi 10.1039/b705609e
_journal_year 2007
_chemical_formula_sum 'C13 H13 Cl F N O Pt S'
_chemical_formula_weight 480.84
_chemical_name_systematic
;
?
;
_space_group_IT_number 62
_symmetry_cell_setting orthorhombic
_symmetry_space_group_name_Hall '-P 2ac 2n'
_symmetry_space_group_name_H-M 'P n m a'
_atom_sites_solution_hydrogens geom
_atom_sites_solution_primary direct
_atom_sites_solution_secondary difmap
_audit_creation_method SHELXL-97
_cell_angle_alpha 90.00
_cell_angle_beta 90.00
_cell_angle_gamma 90.00
_cell_formula_units_Z 4
_cell_length_a 11.1323(12)
_cell_length_b 7.0613(19)
_cell_length_c 17.800(3)
_cell_measurement_reflns_used 6324
_cell_measurement_temperature 220(2)
_cell_measurement_theta_max 20
_cell_measurement_theta_min 3
_cell_volume 1399.2(5)
_computing_cell_refinement 'SAINT (Siemens, 1995)'
_computing_data_collection 'SMART (Siemens, 1994)'
_computing_data_reduction 'SAINT (Siemens, 1995)'
_computing_molecular_graphics 'SHELXTL (Sheldrick, 1997)'
_computing_publication_material 'SHELXTL (Sheldrick, 1997)'
_computing_structure_refinement 'SHELXL-97 (Sheldrick, 1997)'
_computing_structure_solution 'SHELXS-97 (Sheldrick, 1990)'
_diffrn_ambient_temperature 220(2)
_diffrn_detector_area_resol_mean 8.192
_diffrn_measured_fraction_theta_full 0.923
_diffrn_measured_fraction_theta_max 0.923
_diffrn_measurement_device_type 'Siemens SMART diffractometer'
_diffrn_measurement_method '\w scans'
_diffrn_radiation_monochromator graphite
_diffrn_radiation_source 'normal-focus sealed tube'
_diffrn_radiation_type MoK\a
_diffrn_radiation_wavelength 0.71073
_diffrn_reflns_av_R_equivalents 0.0436
_diffrn_reflns_av_sigmaI/netI 0.0356
_diffrn_reflns_limit_h_max 15
_diffrn_reflns_limit_h_min -14
_diffrn_reflns_limit_k_max 8
_diffrn_reflns_limit_k_min -9
_diffrn_reflns_limit_l_max 16
_diffrn_reflns_limit_l_min -23
_diffrn_reflns_number 8396
_diffrn_reflns_theta_full 28.99
_diffrn_reflns_theta_max 28.99
_diffrn_reflns_theta_min 2.16
_diffrn_standards_decay_% nil
_exptl_absorpt_coefficient_mu 10.369
_exptl_absorpt_correction_T_max 0.89
_exptl_absorpt_correction_T_min 0.31
_exptl_absorpt_correction_type multi-scan
_exptl_absorpt_process_details 'SADABS (Sheldrick, 1996)'
_exptl_crystal_colour yellow
_exptl_crystal_density_diffrn 2.283
_exptl_crystal_density_method 'not measured'
_exptl_crystal_description block
_exptl_crystal_F_000 904
_exptl_crystal_size_max 0.64
_exptl_crystal_size_mid 0.12
_exptl_crystal_size_min 0.09
_refine_diff_density_max 1.095
_refine_diff_density_min -0.638
_refine_diff_density_rms 0.115
_refine_ls_extinction_coef 0.00018(10)
_refine_ls_extinction_expression Fc^*^=kFc[1+0.001xFc^2^\l^3^/sin(2\q)]^-1/4^
_refine_ls_extinction_method SHELXL
_refine_ls_goodness_of_fit_ref 0.938
_refine_ls_hydrogen_treatment constr
_refine_ls_matrix_type full
_refine_ls_number_parameters 114
_refine_ls_number_reflns 1848
_refine_ls_number_restraints 0
_refine_ls_restrained_S_all 0.938
_refine_ls_R_factor_all 0.0353
_refine_ls_R_factor_gt 0.0246
_refine_ls_shift/su_max 0.006
_refine_ls_shift/su_mean 0.001
_refine_ls_structure_factor_coef Fsqd
_refine_ls_weighting_details 'calc w=1/[\s^2^(Fo^2^)+(0.0272P)^2^+0.0000P] where P=(Fo^2^+2Fc^2^)/3'
_refine_ls_weighting_scheme calc
_refine_ls_wR_factor_gt 0.0522
_refine_ls_wR_factor_ref 0.0548
_reflns_number_gt 1499
_reflns_number_total 1848
_reflns_threshold_expression >2sigma(I)
_cod_data_source_file b705609e.txt
_cod_data_source_block 4b
_cod_depositor_comments
;
The following automatic conversions were performed:
'_symmetry_cell_setting' value 'Orthorhombic' changed to 'orthorhombic'
according to '/home/saulius/struct/CIF-dictionaries/cif_core.dic'
dictionary named 'cif_core.dic' version 2.4.1 from 2010-06-29.

Automatic conversion script
Id: cif_fix_enum 1527 2010-12-29 10:47:43Z saulius 
;
_cod_original_sg_symbol_H-M Pnma
_cod_database_code 7005809

loop_
_symmetry_equiv_pos_as_xyz
'x, y, z'
'-x+1/2, -y, z+1/2'
'-x, y+1/2, -z'
'x+1/2, -y+1/2, -z+1/2'
'-x, -y, -z'
'x-1/2, y, -z-1/2'
'x, -y-1/2, z'
'-x-1/2, y-1/2, z-1/2'

loop_
_atom_site_label
_atom_site_type_symbol
_atom_site_fract_x
_atom_site_fract_y
_atom_site_fract_z
_atom_site_U_iso_or_equiv
_atom_site_adp_type
_atom_site_occupancy
_atom_site_symmetry_multiplicity
_atom_site_calc_flag
_atom_site_refinement_flags
_atom_site_disorder_assembly
_atom_site_disorder_group
Pt1 Pt 0.698291(18) 0.2500 0.428321(11) 0.03333(9) Uani 1 2 d S . .
Cl1 Cl 0.68285(16) 0.2500 0.29405(9) 0.0821(7) Uani 1 2 d S . .
N1 N 0.5140(4) 0.2500 0.4414(2) 0.0327(10) Uani 1 2 d S . .
C2 C 0.4348(5) 0.2500 0.3866(3) 0.0447(14) Uani 1 2 d S . .
H2A H 0.4625 0.2500 0.3367 0.054 Uiso 1 2 calc SR . .
C3 C 0.3111(6) 0.2500 0.3998(4) 0.0541(17) Uani 1 2 d S . .
H3A H 0.2565 0.2500 0.3595 0.065 Uiso 1 2 calc SR . .
C4 C 0.2714(5) 0.2500 0.4709(5) 0.0545(18) Uani 1 2 d S . .
H4A H 0.1884 0.2500 0.4807 0.065 Uiso 1 2 calc SR . .
C5 C 0.3519(5) 0.2500 0.5296(4) 0.0450(14) Uani 1 2 d S . .
H5A H 0.3243 0.2500 0.5795 0.054 Uiso 1 2 calc SR . .
C6 C 0.4761(5) 0.2500 0.5143(3) 0.0353(12) Uani 1 2 d S . .
C7 C 0.5716(5) 0.2500 0.5698(3) 0.0333(11) Uani 1 2 d S . .
C8 C 0.6905(4) 0.2500 0.5405(3) 0.0291(10) Uani 1 2 d S . .
C9 C 0.7843(5) 0.2500 0.5924(3) 0.0394(13) Uani 1 2 d S . .
H9A H 0.8642 0.2500 0.5753 0.047 Uiso 1 2 calc SR . .
C10 C 0.7617(6) 0.2500 0.6669(3) 0.0435(14) Uani 1 2 d S . .
F10 F 0.8549(4) 0.2500 0.7152(2) 0.0705(11) Uani 1 2 d S . .
C11 C 0.6443(7) 0.2500 0.6962(3) 0.0529(16) Uani 1 2 d S . .
H11A H 0.6304 0.2500 0.7483 0.064 Uiso 1 2 calc SR . .
C12 C 0.5525(5) 0.2500 0.6468(3) 0.0453(14) Uani 1 2 d S . .
H12A H 0.4732 0.2500 0.6651 0.054 Uiso 1 2 calc SR . .
S1 S 0.89629(14) 0.2500 0.41540(8) 0.0436(3) Uani 1 2 d S . .
O1 O 0.9793(4) 0.2500 0.4809(3) 0.0655(13) Uani 1 2 d S . .
C02 C 0.9403(4) 0.4439(7) 0.3592(3) 0.0711(15) Uani 1 1 d . . .
H02A H 1.0247 0.4319 0.3465 0.107 Uiso 1 1 calc R . .
H02B H 0.9276 0.5608 0.3867 0.107 Uiso 1 1 calc R . .
H02C H 0.8929 0.4455 0.3135 0.107 Uiso 1 1 calc R . .

loop_
_atom_site_aniso_label
_atom_site_aniso_U_11
_atom_site_aniso_U_22
_atom_site_aniso_U_33
_atom_site_aniso_U_23
_atom_site_aniso_U_13
_atom_site_aniso_U_12
Pt1 0.03155(13) 0.04187(14) 0.02658(12) 0.000 0.00001(9) 0.000
Cl1 0.0691(12) 0.148(2) 0.0289(8) 0.000 0.0003(8) 0.000
N1 0.030(2) 0.037(2) 0.030(2) 0.000 -0.0052(18) 0.000
C2 0.045(4) 0.047(3) 0.042(3) 0.000 -0.008(3) 0.000
C3 0.045(4) 0.047(4) 0.070(5) 0.000 -0.025(3) 0.000
C4 0.029(3) 0.050(4) 0.084(5) 0.000 -0.002(3) 0.000
C5 0.035(3) 0.046(4) 0.055(4) 0.000 0.004(3) 0.000
C6 0.032(3) 0.026(3) 0.047(3) 0.000 -0.001(2) 0.000
C7 0.034(3) 0.032(3) 0.034(3) 0.000 0.003(2) 0.000
C8 0.030(3) 0.031(3) 0.026(2) 0.000 -0.001(2) 0.000
C9 0.036(3) 0.043(3) 0.039(3) 0.000 -0.007(2) 0.000
C10 0.053(4) 0.045(4) 0.032(3) 0.000 -0.009(3) 0.000
F10 0.078(3) 0.087(3) 0.047(2) 0.000 -0.034(2) 0.000
C11 0.080(5) 0.052(4) 0.027(3) 0.000 0.001(3) 0.000
C12 0.046(3) 0.054(4) 0.036(3) 0.000 0.012(3) 0.000
S1 0.0337(8) 0.0526(9) 0.0444(8) 0.000 0.0086(6) 0.000
O1 0.029(2) 0.110(4) 0.058(3) 0.000 0.000(2) 0.000
C02 0.069(3) 0.062(3) 0.082(4) 0.010(3) 0.025(3) -0.016(3)

loop_
_atom_type_symbol
_atom_type_description
_atom_type_scat_dispersion_real
_atom_type_scat_dispersion_imag
_atom_type_scat_source
C C 0.0033 0.0016 'International Tables Vol C Tables 4.2.6.8 and 6.1.1.4'
H H 0.0000 0.0000 'International Tables Vol C Tables 4.2.6.8 and 6.1.1.4'
N N 0.0061 0.0033 'International Tables Vol C Tables 4.2.6.8 and 6.1.1.4'
O O 0.0106 0.0060 'International Tables Vol C Tables 4.2.6.8 and 6.1.1.4'
F F 0.0171 0.0103 'International Tables Vol C Tables 4.2.6.8 and 6.1.1.4'
S S 0.1246 0.1234 'International Tables Vol C Tables 4.2.6.8 and 6.1.1.4'
Cl Cl 0.1484 0.1585 'International Tables Vol C Tables 4.2.6.8 and 6.1.1.4'
Pt Pt -1.7033 8.3905 'International Tables Vol C Tables 4.2.6.8 and 6.1.1.4'

loop_
_geom_angle_atom_site_label_1
_geom_angle_atom_site_label_2
_geom_angle_atom_site_label_3
_geom_angle
_geom_angle_site_symmetry_1
_geom_angle_site_symmetry_3
_geom_angle_publ_flag
C8 Pt1 N1 81.00(18) . . ?
C8 Pt1 S1 98.46(14) . . ?
N1 Pt1 S1 179.46(11) . . ?
C8 Pt1 Cl1 173.38(15) . . ?
N1 Pt1 Cl1 92.38(12) . . ?
S1 Pt1 Cl1 88.16(6) . . ?
C2 N1 C6 119.9(5) . . ?
C2 N1 Pt1 125.6(4) . . ?
C6 N1 Pt1 114.5(3) . . ?
N1 C2 C3 122.4(6) . . ?
C4 C3 C2 118.9(6) . . ?
C3 C4 C5 120.1(6) . . ?
C4 C5 C6 119.5(6) . . ?
N1 C6 C5 119.2(5) . . ?
N1 C6 C7 114.8(4) . . ?
C5 C6 C7 126.0(5) . . ?
C12 C7 C8 120.4(5) . . ?
C12 C7 C6 124.0(5) . . ?
C8 C7 C6 115.6(4) . . ?
C9 C8 C7 117.0(5) . . ?
C9 C8 Pt1 129.0(4) . . ?
C7 C8 Pt1 114.0(4) . . ?
C10 C9 C8 120.8(5) . . ?
F10 C10 C9 118.9(6) . . ?
F10 C10 C11 118.6(5) . . ?
C9 C10 C11 122.5(5) . . ?
C12 C11 C10 117.5(5) . . ?
C11 C12 C7 121.8(5) . . ?
O1 S1 C02 105.8(2) . 7_565 ?
O1 S1 C02 105.8(2) . . ?
C02 S1 C02 101.7(3) 7_565 . ?
O1 S1 Pt1 122.42(18) . . ?
C02 S1 Pt1 109.58(17) 7_565 . ?
C02 S1 Pt1 109.58(17) . . ?

loop_
_geom_bond_atom_site_label_1
_geom_bond_atom_site_label_2
_geom_bond_distance
_geom_bond_site_symmetry_2
_geom_bond_publ_flag
Pt1 C8 1.998(5) . ?
Pt1 N1 2.065(4) . ?
Pt1 S1 2.2161(16) . ?
Pt1 Cl1 2.3962(17) . ?
N1 C2 1.315(7) . ?
N1 C6 1.363(7) . ?
C2 C3 1.398(8) . ?
C3 C4 1.340(11) . ?
C4 C5 1.377(9) . ?
C5 C6 1.408(7) . ?
C6 C7 1.452(7) . ?
C7 C12 1.389(7) . ?
C7 C8 1.422(7) . ?
C8 C9 1.395(7) . ?
C9 C10 1.349(8) . ?
C10 F10 1.347(7) . ?
C10 C11 1.407(9) . ?
C11 C12 1.348(8) . ?
S1 O1 1.488(5) . ?
S1 C02 1.765(4) 7_565 ?
S1 C02 1.765(4) . ?

loop_
_geom_hbond_atom_site_label_D
_geom_hbond_atom_site_label_H
_geom_hbond_atom_site_label_A
_geom_hbond_distance_DH
_geom_hbond_distance_HA
_geom_hbond_distance_DA
_geom_hbond_angle_DHA
_geom_hbond_site_symmetry_A
C9 H9A O1 0.94 2.11 2.941(7) 146.2 .
C3 H3A Cl1 0.94 2.85 3.734(7) 156.5 6_556
C12 H12A F10 0.94 2.51 3.297(6) 141.9 6_557
C02 H02A Cl1 0.97 3.32 4.074(5) 136.3 6_656
C4 H4A O1 0.94 2.33 3.257(8) 169.4 1_455
